data_7103596
loop_
_publ_author_name
'Green, Shaun P'
'Jones, Cameron'
'Stasch, Andreas'

_publ_section_title
;
 Synthesis and structural characterisation of a soluble, metastable
 indium(I) halide complex, [InBr(tmeda)].
;
_journal_issue 47
_journal_name_full 'Chemical communications (Cambridge, England)'
_journal_page_first 6285
_journal_page_last 6287
_journal_paper_doi 10.1039/b814658f
_journal_year 2008
_chemical_formula_sum 'C6 H16 Br In N2'
_chemical_formula_weight 310.94
_chemical_name_systematic
;
?
;
_space_group_IT_number 14
_symmetry_cell_setting monoclinic
_symmetry_space_group_name_Hall '-P 2ybc'
_symmetry_space_group_name_H-M 'P 1 21/c 1'
_atom_sites_solution_hydrogens geom
_atom_sites_solution_primary direct
_atom_sites_solution_secondary difmap
_audit_creation_method SHELXL-97
_cell_angle_alpha 90.00
_cell_angle_beta 104.82(3)
_cell_angle_gamma 90.00
_cell_formula_units_Z 4
_cell_length_a 7.3609(15)
_cell_length_b 14.693(3)
_cell_length_c 10.264(2)
_cell_measurement_temperature 123(2)
_cell_volume 1073.2(4)
_computing_structure_refinement 'SHELXL-97 (Sheldrick, 1997)'
_computing_structure_solution 'SHELXS-97 (Sheldrick, 1990)'
_diffrn_ambient_temperature 123(2)
_diffrn_measured_fraction_theta_full 0.986
_diffrn_measured_fraction_theta_max 0.986
_diffrn_measurement_device_type 'Nonius Kappa CCD'
_diffrn_radiation_monochromator graphite
_diffrn_radiation_source 'fine-focus sealed tube'
_diffrn_radiation_type MoK\a
_diffrn_radiation_wavelength 0.71073
_diffrn_reflns_av_R_equivalents 0.0293
_diffrn_reflns_av_sigmaI/netI 0.0385
_diffrn_reflns_limit_h_max 8
_diffrn_reflns_limit_h_min -8
_diffrn_reflns_limit_k_max 17
_diffrn_reflns_limit_k_min -17
_diffrn_reflns_limit_l_max 12
_diffrn_reflns_limit_l_min -12
_diffrn_reflns_number 3510
_diffrn_reflns_theta_full 25.00
_diffrn_reflns_theta_max 25.00
_diffrn_reflns_theta_min 3.18
_exptl_absorpt_coefficient_mu 5.870
_exptl_absorpt_correction_T_max 0.650
_exptl_absorpt_correction_T_min 0.280
_exptl_absorpt_correction_type multi-scan
_exptl_absorpt_process_details 'Sortav (Blessing, 1995)'
_exptl_crystal_colour blue-violet
_exptl_crystal_density_diffrn 1.925
_exptl_crystal_density_method 'not measured'
_exptl_crystal_description block
_exptl_crystal_F_000 600
_exptl_crystal_size_max 0.30
_exptl_crystal_size_mid 0.15
_exptl_crystal_size_min 0.08
_refine_diff_density_max 0.796
_refine_diff_density_min -0.765
_refine_diff_density_rms 0.123
_refine_ls_extinction_method none
_refine_ls_goodness_of_fit_ref 1.044
_refine_ls_hydrogen_treatment constr
_refine_ls_matrix_type full
_refine_ls_number_parameters 114
_refine_ls_number_reflns 1869
_refine_ls_number_restraints 6
_refine_ls_restrained_S_all 1.043
_refine_ls_R_factor_all 0.0509
_refine_ls_R_factor_gt 0.0360
_refine_ls_shift/su_max 0.001
_refine_ls_shift/su_mean 0.000
_refine_ls_structure_factor_coef Fsqd
_refine_ls_weighting_details 'calc w=1/[\s^2^(Fo^2^)+(0.0498P)^2^+0.8613P] where P=(Fo^2^+2Fc^2^)/3'
_refine_ls_weighting_scheme calc
_refine_ls_wR_factor_gt 0.0842
_refine_ls_wR_factor_ref 0.0902
_reflns_number_gt 1523
_reflns_number_total 1869
_reflns_threshold_expression >2sigma(I)
_cod_data_source_file b814658f.txt
_cod_data_source_block ccompound3
_cod_original_sg_symbol_H-M P2(1)/c
_cod_database_code 7103596

loop_
_symmetry_equiv_pos_as_xyz
'x, y, z'
'-x, y+1/2, -z+1/2'
'-x, -y, -z'
'x, -y-1/2, z-1/2'

loop_
_atom_site_label
_atom_site_type_symbol
_atom_site_fract_x
_atom_site_fract_y
_atom_site_fract_z
_atom_site_U_iso_or_equiv
_atom_site_adp_type
_atom_site_occupancy
_atom_site_symmetry_multiplicity
_atom_site_calc_flag
_atom_site_refinement_flags
_atom_site_disorder_assembly
_atom_site_disorder_group
In1 In 0.12504(5) 0.56918(3) 0.14447(4) 0.03762(17) Uani 1 1 d . A .
Br1 Br 0.20224(9) 0.41370(4) 0.29932(6) 0.0461(2) Uani 1 1 d . . .
N1 N 0.1869(6) 0.6609(3) 0.3601(4) 0.0398(11) Uani 1 1 d D . .
N2 N -0.1842(7) 0.5904(3) 0.1994(5) 0.0448(12) Uani 1 1 d D . .
C3 C 0.3387(10) 0.6258(5) 0.4678(6) 0.0598(18) Uani 1 1 d . A .
H3A H 0.4548 0.6242 0.4378 0.090 Uiso 1 1 calc R . .
H3B H 0.3074 0.5642 0.4914 0.090 Uiso 1 1 calc R . .
H3C H 0.3563 0.6654 0.5469 0.090 Uiso 1 1 calc R . .
C4 C 0.2374(11) 0.7516(4) 0.3260(6) 0.0627(19) Uani 1 1 d . A .
H4A H 0.2556 0.7911 0.4053 0.094 Uiso 1 1 calc R . .
H4B H 0.1366 0.7763 0.2529 0.094 Uiso 1 1 calc R . .
H4C H 0.3542 0.7488 0.2970 0.094 Uiso 1 1 calc R . .
C5 C -0.2766(9) 0.5039(5) 0.2093(7) 0.0600(18) Uani 1 1 d . A .
H5A H -0.1974 0.4674 0.2819 0.090 Uiso 1 1 calc R . .
H5B H -0.2964 0.4709 0.1238 0.090 Uiso 1 1 calc R . .
H5C H -0.3981 0.5152 0.2290 0.090 Uiso 1 1 calc R . .
C6 C -0.3062(9) 0.6437(5) 0.0907(8) 0.0656(19) Uani 1 1 d . A .
H6A H -0.3261 0.6103 0.0056 0.098 Uiso 1 1 calc R . .
H6B H -0.2465 0.7023 0.0826 0.098 Uiso 1 1 calc R . .
H6C H -0.4274 0.6541 0.1113 0.098 Uiso 1 1 calc R . .
C2 C -0.134(2) 0.6088(13) 0.3491(14) 0.038(5) Uani 0.41(2) 1 d PD A 1
H2A H -0.2481 0.6229 0.3791 0.046 Uiso 0.41(2) 1 calc PR A 1
H2B H -0.0723 0.5548 0.3992 0.046 Uiso 0.41(2) 1 calc PR A 1
C1 C -0.001(2) 0.6888(12) 0.375(2) 0.046(5) Uani 0.41(2) 1 d PD A 1
H1A H -0.0523 0.7384 0.3111 0.055 Uiso 0.41(2) 1 calc PR A 1
H1B H 0.0110 0.7120 0.4678 0.055 Uiso 0.41(2) 1 calc PR A 1
C2A C -0.1607(15) 0.6590(11) 0.3112(12) 0.046(4) Uani 0.59(2) 1 d PD A 2
H2A1 H -0.1633 0.7212 0.2737 0.055 Uiso 0.59(2) 1 calc PR A 2
H2A2 H -0.2661 0.6534 0.3544 0.055 Uiso 0.59(2) 1 calc PR A 2
C1A C 0.0219(14) 0.6440(12) 0.4144(11) 0.042(3) Uani 0.59(2) 1 d PD A 2
H1A1 H 0.0281 0.6850 0.4920 0.050 Uiso 0.59(2) 1 calc PR A 2
H1A2 H 0.0266 0.5806 0.4476 0.050 Uiso 0.59(2) 1 calc PR A 2

loop_
_atom_site_aniso_label
_atom_site_aniso_U_11
_atom_site_aniso_U_22
_atom_site_aniso_U_33
_atom_site_aniso_U_23
_atom_site_aniso_U_13
_atom_site_aniso_U_12
In1 0.0437(3) 0.0418(3) 0.0290(2) 0.00026(16) 0.01230(18) 0.00030(17)
Br1 0.0525(4) 0.0376(3) 0.0444(4) 0.0018(2) 0.0054(3) 0.0014(3)
N1 0.043(3) 0.045(3) 0.031(3) -0.005(2) 0.009(2) -0.003(2)
N2 0.043(3) 0.052(3) 0.039(3) -0.008(2) 0.010(2) 0.000(2)
C3 0.088(5) 0.052(4) 0.035(4) 0.003(3) 0.007(3) 0.008(4)
C4 0.098(5) 0.041(4) 0.043(4) 0.004(3) 0.007(4) 0.006(4)
C5 0.053(4) 0.068(5) 0.062(5) 0.024(4) 0.019(3) 0.002(3)
C6 0.052(4) 0.055(4) 0.091(6) 0.023(4) 0.021(4) 0.006(3)
C2 0.049(10) 0.041(10) 0.028(9) 0.002(7) 0.017(7) 0.005(9)
C1 0.050(11) 0.043(11) 0.047(12) 0.013(9) 0.014(9) 0.003(9)
C2A 0.047(7) 0.053(9) 0.040(7) -0.007(6) 0.015(5) 0.003(6)
C1A 0.046(7) 0.054(9) 0.032(7) -0.007(6) 0.021(5) 0.002(6)

loop_
_atom_type_symbol
_atom_type_description
_atom_type_scat_dispersion_real
_atom_type_scat_dispersion_imag
_atom_type_scat_source
C C 0.0033 0.0016 'International Tables Vol C Tables 4.2.6.8 and 6.1.1.4'
H H 0.0000 0.0000 'International Tables Vol C Tables 4.2.6.8 and 6.1.1.4'
N N 0.0061 0.0033 'International Tables Vol C Tables 4.2.6.8 and 6.1.1.4'
Br Br -0.2901 2.4595 'International Tables Vol C Tables 4.2.6.8 and 6.1.1.4'
In In -0.7276 1.3100 'International Tables Vol C Tables 4.2.6.8 and 6.1.1.4'

loop_
_geom_angle_atom_site_label_1
_geom_angle_atom_site_label_2
_geom_angle_atom_site_label_3
_geom_angle
_geom_angle_site_symmetry_1
_geom_angle_site_symmetry_3
_geom_angle_publ_flag
N2 In1 N1 72.98(14) . . ?
N2 In1 Br1 92.21(12) . . ?
N1 In1 Br1 88.44(11) . . ?
C4 N1 C3 108.4(5) . . ?
C4 N1 C1A 122.0(8) . . ?
C3 N1 C1A 101.5(6) . . ?
C4 N1 C1 94.3(8) . . ?
C3 N1 C1 124.9(10) . . ?
C1A N1 C1 29.9(6) . . ?
C4 N1 In1 106.2(3) . . ?
C3 N1 In1 114.1(4) . . ?
C1A N1 In1 105.0(5) . . ?
C1 N1 In1 105.9(8) . . ?
C5 N2 C6 108.3(5) . . ?
C5 N2 C2A 119.7(7) . . ?
C6 N2 C2A 98.7(7) . . ?
C5 N2 C2 94.8(7) . . ?
C6 N2 C2 128.4(10) . . ?
C2A N2 C2 32.1(6) . . ?
C5 N2 In1 112.0(4) . . ?
C6 N2 In1 108.1(4) . . ?
C2A N2 In1 108.8(5) . . ?
C2 N2 In1 104.5(7) . . ?
C1 C2 N2 107.6(14) . . ?
N1 C1 C2 110.0(14) . . ?
C1A C2A N2 110.4(10) . . ?
N1 C1A C2A 112.5(10) . . ?

loop_
_geom_bond_atom_site_label_1
_geom_bond_atom_site_label_2
_geom_bond_distance
_geom_bond_site_symmetry_2
_geom_bond_publ_flag
In1 N2 2.500(5) . ?
In1 N1 2.531(4) . ?
In1 Br1 2.7579(8) . ?
N1 C4 1.450(7) . ?
N1 C3 1.451(7) . ?
N1 C1A 1.482(10) . ?
N1 C1 1.491(14) . ?
N2 C5 1.457(8) . ?
N2 C6 1.467(8) . ?
N2 C2A 1.505(11) . ?
N2 C2 1.511(13) . ?
C2 C1 1.506(17) . ?
C2A C1A 1.500(14) . ?
